data_2015233
loop_
_publ_author_name
'Wagner, Pawe\/l'
'\/Lapkowski, Mieczys\/law'
'Kubicki, Maciej'

_publ_section_title 1,8,14,20-Tetraoxa-11,23-dithiatricyclo[21.3.0.0^9,13^]hexacosa-9,12,21,24-tetraene
_journal_coeditor_code FA1181
_journal_issue 4
_journal_name_full 'Acta Crystallographica Section C'
_journal_page_first o155
_journal_page_last o156
_journal_paper_doi 10.1107/S0108270106004999
_journal_volume 62
_journal_year 2006
_chemical_formula_iupac 'C20 H28 O4 S2'
_chemical_formula_moiety 'C20 H28 O4 S2'
_chemical_formula_sum 'C20 H28 O4 S2'
_chemical_formula_weight 396.54
_chemical_name_common
;
[3,4-b][3',4'-l]-dithieno-1,4,11,14-tetraoxacycloeicosane
;
_chemical_name_systematic
;
1,8,14,20-Tetraoxa-11,23-dithiatricyclo[21.3.0.0^9,13^]hexacosa-
9,12,21,24-tetraene
;
_space_group_IT_number 61
_symmetry_cell_setting orthorhombic
_symmetry_space_group_name_Hall '-P 2ac 2ab'
_symmetry_space_group_name_H-M 'P b c a'
_atom_sites_solution_hydrogens geom
_atom_sites_solution_primary direct
_atom_sites_solution_secondary difmap
_audit_creation_method SHELXL97
_cell_angle_alpha 90.00
_cell_angle_beta 90.00
_cell_angle_gamma 90.00
_cell_formula_units_Z 4
_cell_length_a 9.595(2)
_cell_length_b 8.267(2)
_cell_length_c 26.350(5)
_cell_measurement_reflns_used 73
_cell_measurement_temperature 295(2)
_cell_measurement_theta_max 20.08
_cell_measurement_theta_min 3.33
_cell_volume 2090.1(8)
_computing_cell_refinement 'KM-4 User's Guide'
_computing_data_collection 'KM-4 User's Guide (Kuma Diffraction, 1991)'
_computing_data_reduction 'KM-4 User's Guide'
_computing_molecular_graphics 'Stereochemical Workstation Operation Manual (Siemens, 1989)'
_computing_publication_material SHELXL97
_computing_structure_refinement 'SHELXL97 (Sheldrick, 1997)'
_computing_structure_solution 'SHELXS97 (Sheldrick, 1997)'
_diffrn_ambient_temperature 295
_diffrn_measured_fraction_theta_full 0.999
_diffrn_measured_fraction_theta_max 0.999
_diffrn_measurement_device_type 'Kuma KM-4'
_diffrn_measurement_method \w/2\q
_diffrn_radiation_monochromator graphite
_diffrn_radiation_source 'fine-focus sealed tube'
_diffrn_radiation_type MoK\a
_diffrn_radiation_wavelength 0.71073
_diffrn_reflns_av_R_equivalents 0.0000
_diffrn_reflns_av_sigmaI/netI 0.0545
_diffrn_reflns_limit_h_max 11
_diffrn_reflns_limit_h_min 0
_diffrn_reflns_limit_k_max 9
_diffrn_reflns_limit_k_min 0
_diffrn_reflns_limit_l_max 0
_diffrn_reflns_limit_l_min -31
_diffrn_reflns_number 1845
_diffrn_reflns_theta_full 25.06
_diffrn_reflns_theta_max 25.06
_diffrn_reflns_theta_min 2.63
_diffrn_standards_decay_% 0.65
_diffrn_standards_interval_count 100
_diffrn_standards_number 2
_exptl_absorpt_coefficient_mu 0.276
_exptl_absorpt_correction_type none
_exptl_crystal_colour colourless
_exptl_crystal_density_diffrn 1.260
_exptl_crystal_density_method 'not measured'
_exptl_crystal_description block
_exptl_crystal_F_000 848
_exptl_crystal_size_max 0.6
_exptl_crystal_size_mid 0.4
_exptl_crystal_size_min 0.3
_refine_diff_density_max 0.268
_refine_diff_density_min -0.212
_refine_ls_extinction_coef 0.0208(19)
_refine_ls_extinction_expression Fc^*^=kFc[1+0.001xFc^2^\l^3^/sin(2\q)]^-1/4^
_refine_ls_extinction_method 'SHELXL97 (Sheldrick, 1997)'
_refine_ls_goodness_of_fit_ref 0.979
_refine_ls_hydrogen_treatment refall
_refine_ls_matrix_type full
_refine_ls_number_parameters 175
_refine_ls_number_reflns 1845
_refine_ls_number_restraints 0
_refine_ls_restrained_S_all 0.979
_refine_ls_R_factor_all 0.1014
_refine_ls_R_factor_gt 0.0355
_refine_ls_shift/su_max 0.001
_refine_ls_shift/su_mean 0.000
_refine_ls_structure_factor_coef Fsqd
_refine_ls_weighting_details 'calc w = 1/[\s^2^(Fo^2^)+(0.0684P)^2^] where P=(Fo^2^+2Fc^2^)/3'
_refine_ls_weighting_scheme calc
_refine_ls_wR_factor_gt 0.0897
_refine_ls_wR_factor_ref 0.1045
_reflns_number_gt 1125
_reflns_number_total 1845
_reflns_threshold_expression I>2\s(I)
_cod_data_source_file fa1181.cif
_cod_data_source_block I
_cod_database_code 2015233
_cod_database_fobs_code 2015233

loop_
_symmetry_equiv_pos_as_xyz
'x, y, z'
'-x+1/2, -y, z+1/2'
'-x, y+1/2, -z+1/2'
'x+1/2, -y+1/2, -z'
'-x, -y, -z'
'x-1/2, y, -z-1/2'
'x, -y-1/2, z-1/2'
'-x-1/2, y-1/2, z'

loop_
_atom_site_type_symbol
_atom_site_label
_atom_site_fract_x
_atom_site_fract_y
_atom_site_fract_z
_atom_site_U_iso_or_equiv
_atom_site_adp_type
_atom_site_calc_flag
_atom_site_occupancy
S S1 0.08426(7) 1.22216(8) 0.73732(2) 0.0656(3) Uani d 1
C C2 0.1251(3) 1.0485(3) 0.70430(8) 0.0547(6) Uani d 1
H H2 0.191(2) 0.975(3) 0.7171(9) 0.062(7) Uiso d 1
C C3 0.0558(2) 1.0419(2) 0.65948(7) 0.0459(5) Uani d 1
C C4 -0.0317(2) 1.1799(2) 0.65102(8) 0.0484(5) Uani d 1
C C5 -0.0266(3) 1.2860(3) 0.69010(9) 0.0582(6) Uani d 1
H H5 -0.071(3) 1.389(3) 0.6924(8) 0.067(7) Uiso d 1
O O6 0.06023(15) 0.92543(17) 0.62306(5) 0.0524(4) Uani d 1
C C7 0.1369(3) 0.7818(3) 0.63569(9) 0.0504(5) Uani d 1
H H7A 0.233(3) 0.810(3) 0.6403(8) 0.058(7) Uiso d 1
H H7B 0.094(2) 0.732(3) 0.6640(9) 0.056(6) Uiso d 1
C C8 0.1262(2) 0.6703(3) 0.59068(8) 0.0488(5) Uani d 1
H H8A 0.153(2) 0.562(3) 0.6014(7) 0.046(5) Uiso d 1
H H8B 0.032(3) 0.663(3) 0.5826(7) 0.048(6) Uiso d 1
C C9 0.2117(3) 0.7236(3) 0.54524(8) 0.0536(5) Uani d 1
H H9A 0.209(2) 0.845(3) 0.5437(8) 0.065(7) Uiso d 1
H H9B 0.306(3) 0.692(3) 0.5493(9) 0.069(7) Uiso d 1
C C10 0.1579(2) 0.6637(3) 0.49468(8) 0.0496(5) Uani d 1
H H10A 0.132(2) 0.549(3) 0.4961(8) 0.057(6) Uiso d 1
H H10B 0.072(3) 0.710(3) 0.4859(9) 0.065(7) Uiso d 1
C C11 0.2591(2) 0.6880(3) 0.45107(8) 0.0497(5) Uani d 1
H H11A 0.336(2) 0.603(3) 0.4533(8) 0.055(6) Uiso d 1
H H11B 0.297(2) 0.796(3) 0.4528(8) 0.048(5) Uiso d 1
C C12 0.1953(3) 0.6754(3) 0.39905(9) 0.0533(6) Uani d 1
H H12A 0.142(2) 0.580(3) 0.3947(9) 0.067(7) Uiso d 1
H H12B 0.265(3) 0.678(3) 0.3741(9) 0.065(7) Uiso d 1
O O13 0.10513(16) 0.81246(17) 0.39278(5) 0.0553(4) Uani d 1

loop_
_atom_site_aniso_label
_atom_site_aniso_U_11
_atom_site_aniso_U_22
_atom_site_aniso_U_33
_atom_site_aniso_U_12
_atom_site_aniso_U_13
_atom_site_aniso_U_23
S1 0.0852(5) 0.0734(4) 0.0383(3) 0.0022(3) 0.0061(3) -0.0061(3)
C2 0.0622(13) 0.0608(14) 0.0412(12) 0.0027(12) 0.0068(11) 0.0060(10)
C3 0.0511(11) 0.0463(11) 0.0403(10) -0.0011(9) 0.0104(10) 0.0011(9)
C4 0.0543(11) 0.0473(12) 0.0435(11) 0.0003(9) 0.0093(10) -0.0010(9)
C5 0.0692(14) 0.0557(14) 0.0498(12) 0.0086(12) 0.0091(11) -0.0034(11)
O6 0.0623(9) 0.0481(8) 0.0470(8) 0.0122(7) -0.0035(7) -0.0044(6)
C7 0.0546(13) 0.0488(12) 0.0478(12) 0.0079(11) 0.0042(11) 0.0067(10)
C8 0.0482(13) 0.0422(12) 0.0560(13) 0.0018(9) 0.0017(10) 0.0040(10)
C9 0.0548(12) 0.0539(12) 0.0521(13) -0.0046(11) 0.0026(11) -0.0062(10)
C10 0.0461(12) 0.0475(12) 0.0551(13) 0.0030(10) 0.0002(10) -0.0009(10)
C11 0.0453(11) 0.0481(13) 0.0558(13) 0.0054(10) 0.0038(10) -0.0054(10)
C12 0.0563(13) 0.0477(13) 0.0559(13) 0.0092(11) 0.0048(12) -0.0075(10)
O13 0.0673(9) 0.0493(9) 0.0494(8) 0.0145(7) -0.0059(7) -0.0072(7)

loop_
_atom_type_symbol
_atom_type_description
_atom_type_scat_dispersion_real
_atom_type_scat_dispersion_imag
_atom_type_scat_source
C C 0.0033 0.0016 'International Tables Vol C Tables 4.2.6.8 and 6.1.1.4'
H H 0.0000 0.0000 'International Tables Vol C Tables 4.2.6.8 and 6.1.1.4'
O O 0.0106 0.0060 'International Tables Vol C Tables 4.2.6.8 and 6.1.1.4'
S S 0.1246 0.1234 'International Tables Vol C Tables 4.2.6.8 and 6.1.1.4'

loop_
_geom_angle_atom_site_label_1
_geom_angle_atom_site_label_2
_geom_angle_atom_site_label_3
_geom_angle_site_symmetry_1
_geom_angle
_geom_angle_publ_flag
C5 S1 C2 . 91.79(11) y
C3 C2 S1 . 111.22(18) y
C3 C2 H2 . 128.0(15) ?
S1 C2 H2 . 120.8(15) ?
C2 C3 O6 . 128.9(2) y
C2 C3 C4 . 112.96(19) y
O6 C3 C4 . 118.13(18) y
O13 C4 C5 5_576 129.6(2) y
O13 C4 C3 5_576 118.34(17) y
C5 C4 C3 . 112.1(2) y
C4 C5 S1 . 111.92(18) y
C4 C5 H5 . 127.5(14) ?
S1 C5 H5 . 120.5(14) ?
C3 O6 C7 . 115.95(16) y
O6 C7 C8 . 106.81(18) ?
O6 C7 H7A . 108.8(13) ?
C8 C7 H7A . 108.2(13) ?
O6 C7 H7B . 108.5(13) ?
C8 C7 H7B . 109.0(13) ?
H7A C7 H7B . 115.2(19) ?
C7 C8 C9 . 114.01(19) ?
C7 C8 H8A . 108.4(11) ?
C9 C8 H8A . 110.6(11) ?
C7 C8 H8B . 106.6(13) ?
C9 C8 H8B . 111.2(13) ?
H8A C8 H8B . 105.6(18) ?
C10 C9 C8 . 114.54(19) ?
C10 C9 H9A . 106.4(13) ?
C8 C9 H9A . 107.8(13) ?
C10 C9 H9B . 109.4(15) ?
C8 C9 H9B . 110.2(15) ?
H9A C9 H9B . 108(2) ?
C9 C10 C11 . 113.88(19) ?
C9 C10 H10A . 111.7(12) ?
C11 C10 H10A . 108.5(12) ?
C9 C10 H10B . 112.5(15) ?
C11 C10 H10B . 108.7(14) ?
H10A C10 H10B . 101(2) ?
C12 C11 C10 . 114.8(2) ?
C12 C11 H11A . 107.2(12) ?
C10 C11 H11A . 109.1(12) ?
C12 C11 H11B . 105.1(12) ?
C10 C11 H11B . 109.1(12) ?
H11A C11 H11B . 111.4(16) ?
O13 C12 C11 . 107.20(17) ?
O13 C12 H12A . 108.4(15) ?
C11 C12 H12A . 112.8(14) ?
O13 C12 H12B . 109.1(14) ?
C11 C12 H12B . 110.5(14) ?
H12A C12 H12B . 109(2) ?
C4 O13 C12 5_576 116.68(16) y

loop_
_geom_bond_atom_site_label_1
_geom_bond_atom_site_label_2
_geom_bond_site_symmetry_2
_geom_bond_distance
_geom_bond_publ_flag
S1 C5 . 1.720(3) y
S1 C2 . 1.724(3) y
C2 C3 . 1.356(3) ?
C2 H2 . 0.94(2) ?
C3 O6 . 1.360(2) y
C3 C4 . 1.434(3) ?
C4 O13 5_576 1.353(3) y
C4 C5 . 1.354(3) ?
C5 H5 . 0.95(2) ?
O6 C7 . 1.435(3) y
C7 C8 . 1.506(3) ?
C7 H7A . 0.96(3) ?
C7 H7B . 0.95(2) ?
C8 C9 . 1.517(3) ?
C8 H8A . 0.97(2) ?
C8 H8B . 0.93(2) ?
C9 C10 . 1.512(3) ?
C9 H9A . 1.00(2) ?
C9 H9B . 0.94(3) ?
C10 C11 . 1.518(3) ?
C10 H10A . 0.98(2) ?
C10 H10B . 0.94(3) ?
C11 C12 . 1.505(3) ?
C11 H11A . 1.02(2) ?
C11 H11B . 0.97(2) ?
C12 O13 . 1.435(3) y
C12 H12A . 0.95(3) ?
C12 H12B . 0.93(3) ?

loop_
_geom_torsion_atom_site_label_1
_geom_torsion_atom_site_label_2
_geom_torsion_atom_site_label_3
_geom_torsion_atom_site_label_4
_geom_torsion_site_symmetry_1
_geom_torsion_site_symmetry_4
_geom_torsion
_geom_torsion_publ_flag
C5 S1 C2 C3 . . -0.17(18) ?
S1 C2 C3 O6 . . 179.90(17) ?
S1 C2 C3 C4 . . 0.4(2) ?
C2 C3 C4 O13 . 5_576 179.35(18) ?
O6 C3 C4 O13 . 5_576 -0.2(3) ?
C2 C3 C4 C5 . . -0.6(3) ?
O6 C3 C4 C5 . . 179.91(19) ?
O13 C4 C5 S1 5_576 . -179.47(17) ?
C3 C4 C5 S1 . . 0.4(2) ?
C2 S1 C5 C4 . . -0.15(19) ?
C2 C3 O6 C7 . . 7.2(3) ?
C4 C3 O6 C7 . . -173.32(18) ?
C3 O6 C7 C8 . . 179.25(18) y
O6 C7 C8 C9 . . 72.4(3) y
C7 C8 C9 C10 . . -154.3(2) y
C8 C9 C10 C11 . . -168.1(2) y
C9 C10 C11 C12 . . -163.08(19) y
C10 C11 C12 O13 . . 68.5(3) y
C11 C12 O13 C4 . 5_576 -176.95(18) y
